data_7239508
loop_
_publ_author_name
'Horike, Satoshi'
'Sugimoto, Masayuki'
'Kongpatpanich, Kanokwan'
'Hijikata, Yuh'
'Inukai, Munehiro'
'Umeyama, Daiki'
'Kitao, Shinji'
'Seto, Makoto'
'Kitagawa, Susumu'

_publ_section_title
;
 Fe2+-based layered porous coordination polymers and soft encapsulation of
 guests via redox activity
;
_journal_issue 11
_journal_name_full 'Journal of Materials Chemistry A'
_journal_page_first 3675
_journal_paper_doi 10.1039/c3ta01414b
_journal_volume 1
_journal_year 2013
_chemical_formula_sum 'C37 H29 Fe2 N7 O9'
_chemical_formula_weight 827.37
_space_group_IT_number 7
_space_group_name_Hall 'P -2yc'
_space_group_name_H-M_alt 'P 1 c 1'
_symmetry_cell_setting monoclinic
_symmetry_space_group_name_H-M 'P 1 c 1'
_atom_sites_solution_hydrogens geom
_atom_sites_solution_primary direct
_atom_sites_solution_secondary difmap
_audit_creation_method SHELXL-97
_cell_angle_alpha 90.00
_cell_angle_beta 105.542(4)
_cell_angle_gamma 90.00
_cell_formula_units_Z 2
_cell_length_a 10.110(3)
_cell_length_b 11.484(4)
_cell_length_c 15.735(5)
_cell_measurement_temperature 293(2)
_cell_volume 1760.1(10)
_computing_cell_refinement crystalclear
_computing_data_collection crystalclear
_computing_data_reduction yadokari
_computing_structure_refinement 'SHELXL-97 (Sheldrick, 1997)'
_computing_structure_solution 'SHELXS-97 (Sheldrick, 1990)'
_diffrn_ambient_temperature 293(2)
_diffrn_measured_fraction_theta_full 0.991
_diffrn_measured_fraction_theta_max 0.991
_diffrn_measurement_device_type CCD
_diffrn_measurement_method \w
_diffrn_radiation_monochromator graphite
_diffrn_radiation_source 'fine-focus sealed tube'
_diffrn_radiation_type MoK\a
_diffrn_radiation_wavelength 0.71075
_diffrn_reflns_av_R_equivalents 0.0605
_diffrn_reflns_av_sigmaI/netI 0.0680
_diffrn_reflns_limit_h_max 12
_diffrn_reflns_limit_h_min -13
_diffrn_reflns_limit_k_max 14
_diffrn_reflns_limit_k_min -14
_diffrn_reflns_limit_l_max 20
_diffrn_reflns_limit_l_min -19
_diffrn_reflns_number 13269
_diffrn_reflns_theta_full 27.48
_diffrn_reflns_theta_max 27.48
_diffrn_reflns_theta_min 3.22
_exptl_absorpt_coefficient_mu 0.892
_exptl_absorpt_correction_T_max 0.8417
_exptl_absorpt_correction_T_min 0.8417
_exptl_absorpt_correction_type empirical
_exptl_crystal_colour orange
_exptl_crystal_density_diffrn 1.561
_exptl_crystal_density_method 'not measured'
_exptl_crystal_description rod
_exptl_crystal_F_000 848
_exptl_crystal_size_max 0.20
_exptl_crystal_size_mid 0.20
_exptl_crystal_size_min 0.20
_refine_diff_density_max 1.062
_refine_diff_density_min -1.523
_refine_diff_density_rms 0.251
_refine_ls_abs_structure_details 'Flack H D (1983), Acta Cryst. A39, 876-881'
_refine_ls_abs_structure_Flack 0.13(3)
_refine_ls_extinction_method none
_refine_ls_goodness_of_fit_ref 1.887
_refine_ls_hydrogen_treatment mixed
_refine_ls_matrix_type full
_refine_ls_number_parameters 498
_refine_ls_number_reflns 6199
_refine_ls_number_restraints 2
_refine_ls_restrained_S_all 1.887
_refine_ls_R_factor_all 0.0874
_refine_ls_R_factor_gt 0.0828
_refine_ls_shift/su_max 0.024
_refine_ls_shift/su_mean 0.005
_refine_ls_structure_factor_coef Fsqd
_refine_ls_weighting_details 'calc w=1/[\s^2^(Fo^2^)+(0.1000P)^2^+0.0000P] where P=(Fo^2^+2Fc^2^)/3'
_refine_ls_weighting_scheme calc
_refine_ls_wR_factor_gt 0.2583
_refine_ls_wR_factor_ref 0.2659
_reflns_number_gt 5950
_reflns_number_total 6199
_reflns_threshold_expression >2sigma(I)
_cod_data_source_file c3ta01414b.txt
_cod_data_source_block FeCID2_DMF
_cod_original_cell_volume 1760.0(10)
_cod_original_sg_symbol_H-M Pc
_cod_database_code 7239508

loop_
_symmetry_equiv_pos_as_xyz
'x, y, z'
'x, -y, z+1/2'

loop_
_atom_site_label
_atom_site_type_symbol
_atom_site_fract_x
_atom_site_fract_y
_atom_site_fract_z
_atom_site_U_iso_or_equiv
_atom_site_adp_type
_atom_site_occupancy
_atom_site_symmetry_multiplicity
_atom_site_calc_flag
_atom_site_refinement_flags
Fe3 Fe -0.06644(8) 0.27013(8) 0.71162(6) 0.0232(3) Uani 1 1 d .
Fe1 Fe 0.18036(9) 0.26115(9) 0.53582(6) 0.0230(3) Uani 1 1 d .
O3 O -0.2793(6) 0.2781(5) 0.7028(4) 0.0258(13) Uani 1 1 d .
O4 O -0.8631(6) 0.2772(5) 0.7880(4) 0.0296(13) Uani 1 1 d .
O8 O -0.7850(8) 0.2502(5) 0.6700(4) 0.0324(15) Uani 1 1 d .
C104 C -0.7688(8) 0.2765(6) 0.7519(6) 0.0232(16) Uani 1 1 d .
C1 C -0.1846(9) 0.6409(8) 0.6468(5) 0.0303(17) Uani 1 1 d .
H4 H -0.2610 0.6778 0.6107 0.036 Uiso 1 1 calc R
N15 N -0.0731(10) 1.0775(5) 0.7133(7) 0.0340(15) Uani 1 1 d .
C100 C 0.1993(9) -0.1741(7) 0.5432(6) 0.0295(17) Uani 1 1 d .
C102 C -0.5192(9) 0.2890(8) 0.7650(5) 0.0299(17) Uani 1 1 d .
H1 H -0.5345 0.2655 0.7066 0.036 Uiso 1 1 calc R
O10 O -0.1440(6) 0.2917(7) 0.8353(4) 0.0380(15) Uani 1 1 d .
C99 C -0.1773(10) 0.5210(8) 0.6461(6) 0.0361(19) Uani 1 1 d .
H5 H -0.2466 0.4795 0.6070 0.043 Uiso 1 1 calc R
C103 C -0.6226(7) 0.3016(8) 0.8013(5) 0.0291(16) Uani 1 1 d .
N1 N -0.0715(8) 0.4614(5) 0.7009(5) 0.0262(13) Uani 1 1 d .
C22 C 0.0266(9) 0.6452(7) 0.7514(6) 0.0361(19) Uani 1 1 d .
H6 H 0.1001 0.6862 0.7871 0.043 Uiso 1 1 calc R
C23 C 0.0309(10) 0.5245(7) 0.7528(7) 0.038(2) Uani 1 1 d .
H7 H 0.1056 0.4867 0.7901 0.046 Uiso 1 1 calc R
N21 N 0.1866(8) -0.5487(5) 0.5457(5) 0.0276(13) Uani 1 1 d .
C26 C 0.1935(9) -0.3028(7) 0.5482(6) 0.0273(17) Uani 1 1 d .
N22 N 0.1888(7) 0.0713(6) 0.5343(5) 0.0268(13) Uani 1 1 d .
C28 C 0.1051(8) -0.1158(7) 0.4753(5) 0.0350(17) Uani 1 1 d .
H8 H 0.0433 -0.1583 0.4320 0.042 Uiso 1 1 calc R
C30 C 0.0799(10) -0.4838(8) 0.5033(7) 0.039(2) Uani 1 1 d .
H9 H 0.0012 -0.5231 0.4726 0.047 Uiso 1 1 calc R
C31 C -0.0822(10) 0.7069(7) 0.6994(6) 0.0302(18) Uani 1 1 d .
C32 C -0.2630(8) 0.2933(8) 0.7822(5) 0.0263(15) Uani 1 1 d .
C33 C -0.5986(9) 0.3391(10) 0.8895(6) 0.044(2) Uani 1 1 d .
H2 H -0.6741 0.3478 0.9121 0.053 Uiso 1 1 calc R
C35 C -0.0770(10) 0.8357(6) 0.7061(6) 0.0297(16) Uani 1 1 d .
C36 C 0.0756(10) -0.3640(8) 0.5006(7) 0.0382(19) Uani 1 1 d .
H10 H -0.0022 -0.3246 0.4686 0.046 Uiso 1 1 calc R
C39 C -0.3842(8) 0.3125(7) 0.8181(5) 0.0286(16) Uani 1 1 d .
C40 C -0.3718(9) 0.3511(9) 0.9035(6) 0.043(2) Uani 1 1 d .
H3 H -0.2840 0.3705 0.9370 0.051 Uiso 1 1 calc R
C41 C 0.2891(8) -0.1073(7) 0.6042(6) 0.0337(16) Uani 1 1 d .
H11 H 0.3535 -0.1422 0.6508 0.040 Uiso 1 1 calc R
C42 C 0.1031(8) 0.0052(8) 0.4719(6) 0.0398(18) Uani 1 1 d .
H12 H 0.0410 0.0420 0.4252 0.048 Uiso 1 1 calc R
N23 N -0.4743(8) 0.3632(11) 0.9430(5) 0.059(3) Uani 1 1 d .
C44 C 0.0418(9) 0.8948(8) 0.7221(8) 0.049(2) Uani 1 1 d .
H13 H 0.1243 0.8548 0.7306 0.059 Uiso 1 1 calc R
C45 C -0.1891(9) 1.0206(8) 0.7012(6) 0.0391(18) Uani 1 1 d .
H14 H -0.2690 1.0626 0.6977 0.047 Uiso 1 1 calc R
C46 C 0.3054(9) -0.3682(8) 0.5949(6) 0.0315(18) Uani 1 1 d .
H15 H 0.3848 -0.3317 0.6277 0.038 Uiso 1 1 calc R
C48 C 0.2835(8) 0.0137(7) 0.5961(6) 0.0337(17) Uani 1 1 d .
H16 H 0.3495 0.0571 0.6360 0.040 Uiso 1 1 calc R
C49 C 0.0416(9) 1.0158(7) 0.7260(8) 0.051(3) Uani 1 1 d .
H17 H 0.1251 1.0551 0.7378 0.061 Uiso 1 1 calc R
C50 C -0.1980(8) 0.8999(7) 0.6933(6) 0.0388(18) Uani 1 1 d .
H18 H -0.2828 0.8628 0.6797 0.047 Uiso 1 1 calc R
C55 C 0.2962(8) -0.4884(7) 0.5916(5) 0.0257(15) Uani 1 1 d .
H19 H 0.3717 -0.5306 0.6237 0.031 Uiso 1 1 calc R
O9 O -0.0215(7) 0.2635(5) 0.4589(4) 0.0316(15) Uani 1 1 d .
C108 C -0.3686(8) 0.2755(7) 0.4803(6) 0.0259(17) Uani 1 1 d .
H27 H -0.3520 0.2636 0.5407 0.031 Uiso 1 1 calc R
C114 C -0.5003(8) 0.2847(8) 0.4274(5) 0.0302(17) Uani 1 1 d .
C105 C -0.1154(10) 0.2659(6) 0.4980(6) 0.0249(17) Uani 1 1 d .
O1 O -0.0947(7) 0.2543(6) 0.5777(5) 0.0367(16) Uani 1 1 d .
C106 C -0.2587(9) 0.2844(8) 0.4409(5) 0.0310(17) Uani 1 1 d .
C109 C -0.5209(8) 0.3088(10) 0.3375(5) 0.040(2) Uani 1 1 d .
H28 H -0.6103 0.3147 0.3018 0.049 Uiso 1 1 calc R
N26 N -0.4158(8) 0.3238(11) 0.3011(5) 0.062(3) Uani 1 1 d .
C107 C -0.2875(8) 0.3075(11) 0.3528(6) 0.043(2) Uani 1 1 d .
H29 H -0.2148 0.3123 0.3271 0.051 Uiso 1 1 calc R
O13 O -0.6033(7) 0.2634(5) 0.5472(4) 0.0291(14) Uani 1 1 d .
O12 O -0.7413(7) 0.2729(7) 0.4143(5) 0.0428(18) Uani 1 1 d .
C115 C -0.6230(10) 0.2731(7) 0.4637(6) 0.0315(19) Uani 1 1 d .
N27 N -0.4203(10) -0.0218(9) 0.4134(6) 0.057(2) Uani 1 1 d .
O14 O -0.4598(12) 0.0182(11) 0.2691(8) 0.105(4) Uani 1 1 d .
C116 C -0.511(5) -0.0007(18) 0.3331(14) 0.31(3) Uani 1 1 d .
H26 H -0.6052 -0.0003 0.3258 0.374 Uiso 1 1 calc R
C117 C -0.2690(13) -0.0306(16) 0.4420(12) 0.104(6) Uani 1 1 d .
H20 H -0.2327 -0.0196 0.3921 0.156 Uiso 1 1 calc R
H21 H -0.2430 -0.1060 0.4672 0.156 Uiso 1 1 calc R
H22 H -0.2330 0.0283 0.4853 0.156 Uiso 1 1 calc R
C118 C -0.482(2) -0.0365(17) 0.4867(11) 0.116(7) Uani 1 1 d .
H23 H -0.4833 0.0370 0.5157 0.173 Uiso 1 1 calc R
H24 H -0.4299 -0.0918 0.5280 0.173 Uiso 1 1 calc R
H25 H -0.5748 -0.0643 0.4646 0.173 Uiso 1 1 calc R

loop_
_atom_site_aniso_label
_atom_site_aniso_U_11
_atom_site_aniso_U_22
_atom_site_aniso_U_33
_atom_site_aniso_U_23
_atom_site_aniso_U_13
_atom_site_aniso_U_12
Fe3 0.0156(5) 0.0271(5) 0.0260(5) -0.0006(5) 0.0039(4) -0.0009(4)
Fe1 0.0129(5) 0.0281(5) 0.0290(6) -0.0011(5) 0.0072(4) -0.0002(4)
O3 0.023(3) 0.032(3) 0.028(3) 0.000(2) 0.016(3) 0.003(2)
O4 0.019(3) 0.035(3) 0.036(3) -0.002(2) 0.010(3) 0.000(2)
O8 0.027(4) 0.046(3) 0.020(3) 0.000(2) -0.001(3) 0.002(2)
C104 0.003(3) 0.030(4) 0.035(4) 0.006(3) 0.001(3) 0.000(2)
C1 0.027(4) 0.039(4) 0.022(3) -0.004(3) 0.001(3) 0.005(3)
N15 0.044(4) 0.014(2) 0.051(4) -0.002(3) 0.024(3) 0.000(3)
C100 0.030(4) 0.030(4) 0.025(3) 0.003(3) 0.001(3) 0.011(4)
C102 0.033(4) 0.031(4) 0.022(4) -0.005(3) 0.000(3) -0.001(3)
O10 0.015(3) 0.066(4) 0.027(3) 0.001(3) -0.006(2) -0.008(3)
C99 0.036(4) 0.031(4) 0.036(4) 0.003(3) 0.001(3) 0.002(3)
C103 0.010(3) 0.037(4) 0.033(4) 0.001(3) -0.008(3) -0.006(3)
N1 0.021(3) 0.024(3) 0.034(3) 0.002(3) 0.008(3) -0.004(3)
C22 0.027(4) 0.027(4) 0.043(4) -0.004(4) -0.010(3) -0.002(3)
C23 0.029(4) 0.017(4) 0.060(5) -0.009(4) -0.001(4) -0.001(3)
N21 0.023(3) 0.026(3) 0.030(3) 0.002(3) -0.001(2) -0.003(3)
C26 0.023(4) 0.026(3) 0.031(4) 0.000(3) 0.005(3) 0.001(4)
N22 0.014(3) 0.033(3) 0.030(3) -0.003(3) 0.001(2) 0.001(3)
C28 0.026(4) 0.033(4) 0.036(4) -0.008(3) -0.007(3) 0.000(3)
C30 0.028(4) 0.036(5) 0.045(5) -0.007(4) -0.003(3) -0.005(4)
C31 0.031(5) 0.032(4) 0.029(5) 0.003(4) 0.010(4) 0.003(4)
C32 0.009(3) 0.038(4) 0.035(4) 0.002(3) 0.010(3) 0.004(3)
C33 0.029(4) 0.078(7) 0.032(4) -0.011(4) 0.022(3) -0.008(4)
C35 0.026(4) 0.031(4) 0.036(4) 0.012(4) 0.016(3) 0.006(4)
C36 0.031(4) 0.032(4) 0.045(5) -0.003(4) 0.000(4) 0.000(4)
C39 0.019(3) 0.035(4) 0.037(4) -0.002(3) 0.017(3) -0.002(3)
C40 0.023(3) 0.069(6) 0.034(4) -0.002(4) 0.003(3) 0.005(4)
C41 0.034(4) 0.028(4) 0.035(4) 0.002(3) 0.001(3) 0.006(3)
C42 0.029(4) 0.039(4) 0.050(5) -0.001(4) 0.009(3) 0.006(3)
N23 0.022(3) 0.120(9) 0.036(4) -0.021(5) 0.009(3) -0.016(4)
C44 0.032(4) 0.032(4) 0.094(8) -0.004(5) 0.034(5) -0.003(3)
C45 0.037(4) 0.036(4) 0.046(5) -0.008(4) 0.015(4) -0.001(3)
C46 0.024(4) 0.031(4) 0.042(4) -0.002(3) 0.013(3) -0.001(3)
C48 0.021(3) 0.022(3) 0.051(5) -0.003(3) -0.002(3) -0.001(3)
C49 0.030(4) 0.027(4) 0.102(9) -0.008(5) 0.028(5) -0.002(3)
C50 0.031(4) 0.026(4) 0.057(5) -0.004(4) 0.008(4) -0.007(3)
C55 0.014(3) 0.027(4) 0.035(4) -0.002(3) 0.004(3) 0.006(3)
O9 0.015(3) 0.044(4) 0.034(4) -0.002(2) 0.004(3) -0.001(2)
C108 0.011(3) 0.041(4) 0.026(4) -0.005(3) 0.005(3) -0.005(3)
C114 0.009(3) 0.053(5) 0.026(4) -0.004(3) -0.002(3) -0.002(3)
C105 0.026(5) 0.025(4) 0.025(4) 0.002(2) 0.008(3) -0.001(2)
O1 0.018(4) 0.069(4) 0.023(4) 0.000(2) 0.004(3) 0.009(2)
C106 0.024(4) 0.047(5) 0.026(4) 0.001(3) 0.013(3) 0.005(3)
C109 0.015(3) 0.081(7) 0.025(3) 0.003(4) 0.007(3) 0.002(4)
N26 0.022(3) 0.133(10) 0.031(4) 0.029(5) 0.007(3) 0.003(5)
C107 0.015(3) 0.082(7) 0.029(4) 0.005(4) 0.003(3) 0.008(4)
O13 0.022(3) 0.038(3) 0.025(3) 0.003(2) 0.004(3) 0.000(2)
O12 0.023(4) 0.073(5) 0.036(4) 0.000(3) 0.015(3) -0.009(3)
C115 0.023(4) 0.038(4) 0.031(4) 0.006(3) 0.002(3) 0.002(3)
N27 0.058(5) 0.067(6) 0.049(5) -0.014(4) 0.018(4) -0.009(4)
O14 0.089(8) 0.125(10) 0.095(8) 0.004(7) 0.017(6) 0.001(7)
C116 0.84(9) 0.054(11) 0.086(14) -0.008(10) 0.19(3) 0.02(2)
C117 0.047(7) 0.090(11) 0.166(18) -0.006(11) 0.013(9) 0.002(7)
C118 0.157(18) 0.120(16) 0.085(11) 0.024(10) 0.060(12) 0.037(14)

loop_
_atom_type_symbol
_atom_type_description
_atom_type_scat_dispersion_real
_atom_type_scat_dispersion_imag
_atom_type_scat_source
C C 0.0033 0.0016 'International Tables Vol C Tables 4.2.6.8 and 6.1.1.4'
N N 0.0061 0.0033 'International Tables Vol C Tables 4.2.6.8 and 6.1.1.4'
O O 0.0106 0.0060 'International Tables Vol C Tables 4.2.6.8 and 6.1.1.4'
Fe Fe 0.3463 0.8444 'International Tables Vol C Tables 4.2.6.8 and 6.1.1.4'
H H 0.0000 0.0000 'International Tables Vol C Tables 4.2.6.8 and 6.1.1.4'

loop_
_geom_angle_atom_site_label_1
_geom_angle_atom_site_label_2
_geom_angle_atom_site_label_3
_geom_angle
_geom_angle_site_symmetry_1
_geom_angle_site_symmetry_3
O1 Fe3 O4 116.0(3) . 1_655
O1 Fe3 O3 94.4(3) . .
O4 Fe3 O3 149.5(2) 1_655 .
O1 Fe3 N1 90.9(3) . .
O4 Fe3 N1 90.2(3) 1_655 .
O3 Fe3 N1 87.1(2) . .
O1 Fe3 N15 85.9(3) . 1_545
O4 Fe3 N15 93.5(3) 1_655 1_545
O3 Fe3 N15 90.6(3) . 1_545
N1 Fe3 N15 175.9(4) . 1_545
O1 Fe3 O10 153.1(3) . .
O4 Fe3 O10 90.9(2) 1_655 .
O3 Fe3 O10 58.7(2) . .
N1 Fe3 O10 87.2(3) . .
N15 Fe3 O10 94.5(3) 1_545 .
O8 Fe1 O9 118.1(3) 1_655 .
O8 Fe1 O13 91.5(3) 1_655 1_655
O9 Fe1 O13 150.4(3) . 1_655
O8 Fe1 N22 87.3(3) 1_655 .
O9 Fe1 N22 92.4(2) . .
O13 Fe1 N22 88.4(2) 1_655 .
O8 Fe1 N21 89.7(3) 1_655 1_565
O9 Fe1 N21 91.9(3) . 1_565
O13 Fe1 N21 88.4(3) 1_655 1_565
N22 Fe1 N21 175.5(3) . 1_565
O8 Fe1 O12 150.8(3) 1_655 1_655
O9 Fe1 O12 91.1(3) . 1_655
O13 Fe1 O12 59.3(3) 1_655 1_655
N22 Fe1 O12 91.6(3) . 1_655
N21 Fe1 O12 89.5(3) 1_565 1_655
C32 O3 Fe3 94.8(5) . .
C104 O4 Fe3 119.9(6) . 1_455
C104 O8 Fe1 162.8(5) . 1_455
O4 C104 O8 123.6(8) . .
O4 C104 C103 122.4(8) . .
O8 C104 C103 113.9(7) . .
C31 C1 C99 121.7(8) . .
C31 C1 H4 119.2 . .
C99 C1 H4 119.2 . .
C45 N15 C49 117.9(7) . .
C45 N15 Fe3 121.7(6) . 1_565
C49 N15 Fe3 120.4(6) . 1_565
C41 C100 C28 117.2(7) . .
C41 C100 C26 123.4(7) . .
C28 C100 C26 119.4(7) . .
C103 C102 C39 117.9(7) . .
C103 C102 H1 121.0 . .
C39 C102 H1 121.0 . .
C32 O10 Fe3 85.6(5) . .
N1 C99 C1 122.0(8) . .
N1 C99 H5 119.0 . .
C1 C99 H5 119.0 . .
C102 C103 C33 120.6(7) . .
C102 C103 C104 122.4(8) . .
C33 C103 C104 117.0(8) . .
C23 N1 C99 117.3(7) . .
C23 N1 Fe3 119.5(6) . .
C99 N1 Fe3 123.1(6) . .
C31 C22 C23 122.7(8) . .
C31 C22 H6 118.6 . .
C23 C22 H6 118.6 . .
N1 C23 C22 120.9(8) . .
N1 C23 H7 119.6 . .
C22 C23 H7 119.6 . .
C30 N21 C55 114.9(7) . .
C30 N21 Fe1 121.2(6) . 1_545
C55 N21 Fe1 123.8(5) . 1_545
C46 C26 C36 117.6(8) . .
C46 C26 C100 121.8(7) . .
C36 C26 C100 120.5(7) . .
C48 N22 C42 116.2(7) . .
C48 N22 Fe1 120.5(5) . .
C42 N22 Fe1 123.3(6) . .
C42 C28 C100 120.6(7) . .
C42 C28 H8 119.7 . .
C100 C28 H8 119.7 . .
N21 C30 C36 126.1(9) . .
N21 C30 H9 117.0 . .
C36 C30 H9 117.0 . .
C1 C31 C22 115.3(8) . .
C1 C31 C35 127.0(8) . .
C22 C31 C35 117.6(7) . .
O3 C32 O10 120.8(7) . .
O3 C32 C39 120.3(7) . .
O10 C32 C39 118.8(7) . .
N23 C33 C103 124.5(8) . .
N23 C33 H2 117.7 . .
C103 C33 H2 117.7 . .
C44 C35 C50 117.7(7) . .
C44 C35 C31 122.0(8) . .
C50 C35 C31 120.3(7) . .
C30 C36 C26 117.7(9) . .
C30 C36 H10 121.1 . .
C26 C36 H10 121.1 . .
C40 C39 C102 117.0(7) . .
C40 C39 C32 122.8(7) . .
C102 C39 C32 120.2(7) . .
N23 C40 C39 126.7(8) . .
N23 C40 H3 116.7 . .
C39 C40 H3 116.7 . .
C100 C41 C48 119.4(7) . .
C100 C41 H11 120.3 . .
C48 C41 H11 120.3 . .
N22 C42 C28 122.1(8) . .
N22 C42 H12 118.9 . .
C28 C42 H12 118.9 . .
C33 N23 C40 113.3(8) . .
C35 C44 C49 120.1(8) . .
C35 C44 H13 119.9 . .
C49 C44 H13 119.9 . .
N15 C45 C50 122.9(8) . .
N15 C45 H14 118.6 . .
C50 C45 H14 118.6 . .
C55 C46 C26 118.8(8) . .
C55 C46 H15 120.6 . .
C26 C46 H15 120.6 . .
N22 C48 C41 124.2(7) . .
N22 C48 H16 117.9 . .
C41 C48 H16 117.9 . .
N15 C49 C44 122.5(8) . .
N15 C49 H17 118.7 . .
C44 C49 H17 118.7 . .
C45 C50 C35 118.7(7) . .
C45 C50 H18 120.7 . .
C35 C50 H18 120.6 . .
N21 C55 C46 124.9(8) . .
N21 C55 H19 117.6 . .
C46 C55 H19 117.6 . .
C105 O9 Fe1 117.8(6) . .
C114 C108 C106 118.4(8) . .
C114 C108 H27 120.8 . .
C106 C108 H27 120.8 . .
C108 C114 C109 119.1(8) . .
C108 C114 C115 121.9(8) . .
C109 C114 C115 119.1(7) . .
O1 C105 O9 123.6(9) . .
O1 C105 C106 120.2(8) . .
O9 C105 C106 116.2(8) . .
C105 O1 Fe3 168.5(6) . .
C107 C106 C108 118.8(8) . .
C107 C106 C105 123.0(7) . .
C108 C106 C105 118.2(7) . .
N26 C109 C114 122.3(7) . .
N26 C109 H28 118.9 . .
C114 C109 H28 118.9 . .
C109 N26 C107 117.9(8) . .
N26 C107 C106 123.3(8) . .
N26 C107 H29 118.4 . .
C106 C107 H29 118.4 . .
C115 O13 Fe1 92.3(6) . 1_455
C115 O12 Fe1 88.2(6) . 1_455
O12 C115 O13 120.1(9) . .
O12 C115 C114 121.2(8) . .
O13 C115 C114 118.7(8) . .
C116 N27 C118 115.2(19) . .
C116 N27 C117 132.5(19) . .
C118 N27 C117 112.3(12) . .
O14 C116 N27 117(4) . .
O14 C116 H26 121.6 . .
N27 C116 H26 121.7 . .
N27 C117 H20 109.5 . .
N27 C117 H21 109.5 . .
H20 C117 H21 109.5 . .
N27 C117 H22 109.5 . .
H20 C117 H22 109.5 . .
H21 C117 H22 109.5 . .
N27 C118 H23 109.5 . .
N27 C118 H24 109.5 . .
H23 C118 H24 109.5 . .
N27 C118 H25 109.5 . .
H23 C118 H25 109.5 . .
H24 C118 H25 109.5 . .

loop_
_geom_bond_atom_site_label_1
_geom_bond_atom_site_label_2
_geom_bond_distance
_geom_bond_site_symmetry_2
Fe3 O1 2.058(7) .
Fe3 O4 2.086(7) 1_655
Fe3 O3 2.120(6) .
Fe3 N1 2.202(6) .
Fe3 N15 2.214(6) 1_545
Fe3 O10 2.298(7) .
Fe1 O8 2.050(7) 1_655
Fe1 O9 2.076(6) .
Fe1 O13 2.146(7) 1_655
Fe1 N22 2.182(6) .
Fe1 N21 2.189(6) 1_565
Fe1 O12 2.261(7) 1_655
O3 C32 1.229(10) .
O4 C104 1.234(11) .
O4 Fe3 2.086(6) 1_455
O8 C104 1.291(12) .
O8 Fe1 2.050(7) 1_455
C104 C103 1.502(10) .
C1 C31 1.368(13) .
C1 C99 1.379(13) .
C1 H4 0.9300 .
N15 C45 1.311(12) .
N15 C49 1.328(12) .
N15 Fe3 2.214(6) 1_565
C100 C41 1.367(12) .
C100 C28 1.396(11) .
C100 C26 1.482(12) .
C102 C103 1.327(12) .
C102 C39 1.423(11) .
C102 H1 0.9300 .
O10 C32 1.268(10) .
C99 N1 1.365(11) .
C99 H5 0.9300 .
C103 C33 1.411(12) .
N1 C23 1.346(11) .
C22 C31 1.378(12) .
C22 C23 1.387(11) .
C22 H6 0.9300 .
C23 H7 0.9300 .
N21 C30 1.334(12) .
N21 C55 1.342(11) .
N21 Fe1 2.189(6) 1_545
C26 C46 1.391(12) .
C26 C36 1.413(12) .
N22 C48 1.342(11) .
N22 C42 1.355(11) .
C28 C42 1.392(12) .
C28 H8 0.9300 .
C30 C36 1.378(13) .
C30 H9 0.9300 .
C31 C35 1.482(12) .
C32 C39 1.496(10) .
C33 N23 1.340(11) .
C33 H2 0.9300 .
C35 C44 1.344(12) .
C35 C50 1.396(11) .
C36 H10 0.9300 .
C39 C40 1.388(12) .
C40 N23 1.351(11) .
C40 H3 0.9300 .
C41 C48 1.395(11) .
C41 H11 0.9300 .
C42 H12 0.9300 .
C44 C49 1.391(12) .
C44 H13 0.9300 .
C45 C50 1.392(11) .
C45 H14 0.9300 .
C46 C55 1.385(12) .
C46 H15 0.9300 .
C48 H16 0.9300 .
C49 H17 0.9300 .
C50 H18 0.9300 .
C55 H19 0.9300 .
O9 C105 1.262(12) .
C108 C114 1.372(11) .
C108 C106 1.414(11) .
C108 H27 0.9300 .
C114 C109 1.400(12) .
C114 C115 1.505(12) .
C105 O1 1.221(12) .
C105 C106 1.502(13) .
C106 C107 1.364(12) .
C109 N26 1.347(10) .
C109 H28 0.9300 .
N26 C107 1.347(10) .
C107 H29 0.9300 .
O13 C115 1.281(12) .
O13 Fe1 2.146(7) 1_455
O12 C115 1.239(12) .
O12 Fe1 2.261(7) 1_455
N27 C116 1.37(3) .
N27 C118 1.465(18) .
N27 C117 1.477(14) .
O14 C116 1.27(3) .
C116 H26 0.9300 .
C117 H20 0.9600 .
C117 H21 0.9600 .
C117 H22 0.9600 .
C118 H23 0.9600 .
C118 H24 0.9600 .
C118 H25 0.9600 .

loop_
_geom_torsion_atom_site_label_1
_geom_torsion_atom_site_label_2
_geom_torsion_atom_site_label_3
_geom_torsion_atom_site_label_4
_geom_torsion
_geom_torsion_site_symmetry_1
O1 Fe3 O3 C32 -176.9(5) .
O4 Fe3 O3 C32 -0.7(7) 1_655
N1 Fe3 O3 C32 -86.2(5) .
N15 Fe3 O3 C32 97.2(6) 1_545
O10 Fe3 O3 C32 2.3(5) .
Fe3 O4 C104 O8 -13.3(10) 1_455
Fe3 O4 C104 C103 169.4(5) 1_455
Fe1 O8 C104 O4 91(2) 1_455
Fe1 O8 C104 C103 -91(2) 1_455
O1 Fe3 O10 C32 -0.3(9) .
O4 Fe3 O10 C32 176.3(5) 1_655
O3 Fe3 O10 C32 -2.2(5) .
N1 Fe3 O10 C32 86.1(5) .
N15 Fe3 O10 C32 -90.1(6) 1_545
C31 C1 C99 N1 3.5(15) .
C39 C102 C103 C33 1.1(14) .
C39 C102 C103 C104 -178.6(7) .
O4 C104 C103 C102 172.8(8) .
O8 C104 C103 C102 -4.8(12) .
O4 C104 C103 C33 -6.9(12) .
O8 C104 C103 C33 175.6(8) .
C1 C99 N1 C23 -3.8(15) .
C1 C99 N1 Fe3 173.5(7) .
O1 Fe3 N1 C23 -127.9(8) .
O4 Fe3 N1 C23 -11.9(8) 1_655
O3 Fe3 N1 C23 137.8(8) .
N15 Fe3 N1 C23 -166(5) 1_545
O10 Fe3 N1 C23 79.0(8) .
O1 Fe3 N1 C99 54.9(8) .
O4 Fe3 N1 C99 170.9(8) 1_655
O3 Fe3 N1 C99 -39.5(8) .
N15 Fe3 N1 C99 17(5) 1_545
O10 Fe3 N1 C99 -98.3(8) .
C99 N1 C23 C22 1.4(15) .
Fe3 N1 C23 C22 -176.1(8) .
C31 C22 C23 N1 1.5(17) .
C41 C100 C26 C46 -23.2(12) .
C28 C100 C26 C46 159.7(10) .
C41 C100 C26 C36 160.8(11) .
C28 C100 C26 C36 -16.2(12) .
O8 Fe1 N22 C48 -41.5(7) 1_655
O9 Fe1 N22 C48 -159.6(7) .
O13 Fe1 N22 C48 50.0(7) 1_655
N21 Fe1 N22 C48 6(5) 1_565
O12 Fe1 N22 C48 109.3(7) 1_655
O8 Fe1 N22 C42 139.8(8) 1_655
O9 Fe1 N22 C42 21.7(7) .
O13 Fe1 N22 C42 -128.7(7) 1_655
N21 Fe1 N22 C42 -173(4) 1_565
O12 Fe1 N22 C42 -69.4(7) 1_655
C41 C100 C28 C42 -1.0(14) .
C26 C100 C28 C42 176.3(8) .
C55 N21 C30 C36 2.2(16) .
Fe1 N21 C30 C36 -175.9(8) 1_545
C99 C1 C31 C22 -0.6(15) .
C99 C1 C31 C35 179.7(9) .
C23 C22 C31 C1 -1.8(16) .
C23 C22 C31 C35 177.8(10) .
Fe3 O3 C32 O10 -4.1(9) .
Fe3 O3 C32 C39 176.7(7) .
Fe3 O10 C32 O3 3.8(8) .
Fe3 O10 C32 C39 -177.0(7) .
C102 C103 C33 N23 -0.8(17) .
C104 C103 C33 N23 178.8(11) .
C1 C31 C35 C44 -147.0(12) .
C22 C31 C35 C44 33.4(13) .
C1 C31 C35 C50 31.1(13) .
C22 C31 C35 C50 -148.5(10) .
N21 C30 C36 C26 -1.1(17) .
C46 C26 C36 C30 -0.4(15) .
C100 C26 C36 C30 175.7(8) .
C103 C102 C39 C40 -2.2(13) .
C103 C102 C39 C32 176.5(8) .
O3 C32 C39 C40 -167.9(9) .
O10 C32 C39 C40 12.9(14) .
O3 C32 C39 C102 13.5(13) .
O10 C32 C39 C102 -165.7(8) .
C102 C39 C40 N23 3.5(16) .
C32 C39 C40 N23 -175.2(10) .
C28 C100 C41 C48 -0.3(14) .
C26 C100 C41 C48 -177.4(8) .
C48 N22 C42 C28 5.2(13) .
Fe1 N22 C42 C28 -176.1(7) .
C100 C28 C42 N22 -1.6(14) .
C103 C33 N23 C40 1.7(18) .
C39 C40 N23 C33 -3.1(18) .
C50 C35 C44 C49 0.4(17) .
C31 C35 C44 C49 178.6(10) .
C49 N15 C45 C50 -5.8(16) .
Fe3 N15 C45 C50 173.5(7) 1_565
C36 C26 C46 C55 0.6(14) .
C100 C26 C46 C55 -175.4(7) .
C42 N22 C48 C41 -6.6(14) .
Fe1 N22 C48 C41 174.6(7) .
C100 C41 C48 N22 4.3(14) .
C45 N15 C49 C44 3.4(18) .
Fe3 N15 C49 C44 -175.9(9) 1_565
C35 C44 C49 N15 -0.8(18) .
N15 C45 C50 C35 5.5(15) .
C44 C35 C50 C45 -2.6(15) .
C31 C35 C50 C45 179.2(8) .
C30 N21 C55 C46 -1.9(14) .
Fe1 N21 C55 C46 176.2(6) 1_545
C26 C46 C55 N21 0.5(14) .
O8 Fe1 O9 C105 4.7(6) 1_655
O13 Fe1 O9 C105 -176.2(5) 1_655
N22 Fe1 O9 C105 92.9(6) .
N21 Fe1 O9 C105 -86.0(6) 1_565
O12 Fe1 O9 C105 -175.5(5) 1_655
C106 C108 C114 C109 -3.4(14) .
C106 C108 C114 C115 178.4(8) .
Fe1 O9 C105 O1 -8.2(10) .
Fe1 O9 C105 C106 171.7(5) .
O9 C105 O1 Fe3 105(3) .
C106 C105 O1 Fe3 -75(4) .
O4 Fe3 O1 C105 -99(4) 1_655
O3 Fe3 O1 C105 79(4) .
N1 Fe3 O1 C105 -9(4) .
N15 Fe3 O1 C105 169(4) 1_545
O10 Fe3 O1 C105 77(4) .
C114 C108 C106 C107 3.2(14) .
C114 C108 C106 C105 -175.8(7) .
O1 C105 C106 C107 174.4(10) .
O9 C105 C106 C107 -5.5(13) .
O1 C105 C106 C108 -6.7(12) .
O9 C105 C106 C108 173.4(7) .
C108 C114 C109 N26 -0.3(17) .
C115 C114 C109 N26 178.0(10) .
C114 C109 N26 C107 4.2(19) .
C109 N26 C107 C106 -4(2) .
C108 C106 C107 N26 0.8(18) .
C105 C106 C107 N26 179.7(11) .
Fe1 O12 C115 O13 2.4(8) 1_455
Fe1 O12 C115 C114 -177.6(7) 1_455
Fe1 O13 C115 O12 -2.5(8) 1_455
Fe1 O13 C115 C114 177.4(7) 1_455
C108 C114 C115 O12 -174.5(8) .
C109 C114 C115 O12 7.3(14) .
C108 C114 C115 O13 5.5(13) .
C109 C114 C115 O13 -172.7(9) .
C118 N27 C116 O14 176.6(17) .
C117 N27 C116 O14 -2(3) .
